data_4069967
loop_
_publ_author_name
'Ni, Chengbao'
'Long, Gary J.'
'Power, Philip P.'

_publ_section_title
;
 Transition Metal Acetylide Rearrangement and Coupling Induced by
 Coordinative Unsaturation
;
_journal_issue 17
_journal_name_full Organometallics
_journal_page_first 5012
_journal_paper_doi 10.1021/om900542j
_journal_volume 28
_journal_year 2009
_chemical_formula_moiety 'C76 H84 Fe2, C6 H14'
_chemical_formula_sum 'C82 H98 Fe2'
_chemical_formula_weight 1195.30
_chemical_name_systematic
; 
 ? 
;
_space_group_IT_number 2
_symmetry_cell_setting triclinic
_symmetry_space_group_name_Hall '-P 1'
_symmetry_space_group_name_H-M 'P -1'
_atom_sites_solution_hydrogens geom
_atom_sites_solution_primary direct
_atom_sites_solution_secondary difmap
_audit_creation_method SHELXL-97
_cell_angle_alpha 79.7510(10)
_cell_angle_beta 84.5320(10)
_cell_angle_gamma 70.7230(10)
_cell_formula_units_Z 2
_cell_length_a 11.6492(6)
_cell_length_b 12.4385(7)
_cell_length_c 23.9709(13)
_cell_measurement_reflns_used 5865
_cell_measurement_temperature 90(2)
_cell_measurement_theta_max 27.544
_cell_measurement_theta_min 2.933
_cell_volume 3223.8(3)
_computing_cell_refinement 'SAINT (7.46A) (Bruker, 2006)'
_computing_data_collection 'Apex2 (2.1-4) (Bruker, 2007)'
_computing_data_reduction 'SAINT (7.46A) (Bruker, 2006)'
_computing_molecular_graphics 'SHELXTL 5.1, XP (Sheldrick, 1994)'
_computing_publication_material SHELXL97
_computing_structure_refinement 'SHELXL-97 (Sheldrick, 2008)'
_computing_structure_solution 'SHELXS-97 (Sheldrick, 2008)'
_diffrn_ambient_temperature 90(2)
_diffrn_measured_fraction_theta_full 0.992
_diffrn_measured_fraction_theta_max 0.992
_diffrn_measurement_device_type 'Bruker SMART APEXII CCD'
_diffrn_measurement_method '\w and \f'
_diffrn_radiation_monochromator graphite
_diffrn_radiation_source 'fine-focus sealed tube'
_diffrn_radiation_type MoK\a
_diffrn_radiation_wavelength 0.71073
_diffrn_reflns_av_R_equivalents 0.0267
_diffrn_reflns_av_sigmaI/netI 0.0376
_diffrn_reflns_limit_h_max 15
_diffrn_reflns_limit_h_min -15
_diffrn_reflns_limit_k_max 16
_diffrn_reflns_limit_k_min -16
_diffrn_reflns_limit_l_max 31
_diffrn_reflns_limit_l_min -31
_diffrn_reflns_number 35204
_diffrn_reflns_theta_full 27.56
_diffrn_reflns_theta_max 27.56
_diffrn_reflns_theta_min 2.90
_exptl_absorpt_coefficient_mu 0.495
_exptl_absorpt_correction_T_max 0.9690
_exptl_absorpt_correction_T_min 0.9294
_exptl_absorpt_correction_type multi-scan
_exptl_absorpt_process_details 'SADABS 2007/3 (Sheldrick, 2007)'
_exptl_crystal_colour Black
_exptl_crystal_density_diffrn 1.231
_exptl_crystal_density_method 'not measured'
_exptl_crystal_description Plate
_exptl_crystal_F_000 1284
_exptl_crystal_size_max 0.15
_exptl_crystal_size_mid 0.11
_exptl_crystal_size_min 0.06
_refine_diff_density_max 0.464
_refine_diff_density_min -0.394
_refine_diff_density_rms 0.058
_refine_ls_extinction_method none
_refine_ls_goodness_of_fit_ref 1.025
_refine_ls_hydrogen_treatment constr
_refine_ls_matrix_type full
_refine_ls_number_parameters 775
_refine_ls_number_reflns 14778
_refine_ls_number_restraints 0
_refine_ls_restrained_S_all 1.025
_refine_ls_R_factor_all 0.0518
_refine_ls_R_factor_gt 0.0367
_refine_ls_shift/su_max 0.001
_refine_ls_shift/su_mean 0.000
_refine_ls_structure_factor_coef Fsqd
_refine_ls_weighting_details 'calc w=1/[\s^2^(Fo^2^)+(0.0447P)^2^+1.4628P] where P=(Fo^2^+2Fc^2^)/3'
_refine_ls_weighting_scheme calc
_refine_ls_wR_factor_gt 0.0869
_refine_ls_wR_factor_ref 0.0937
_reflns_number_gt 11792
_reflns_number_total 14778
_reflns_threshold_expression >2sigma(I)
_cod_data_source_file om900542j_si_002.cif
_cod_data_source_block p-1DFeCCPh
_cod_depositor_comments
;
The following automatic conversions were performed:

'_exptl_absorpt_correction_type' value 'Multi-scan' changed to
'multi-scan' according to
/home/saulius/struct/CIF-dictionaries/cif_core.dic dictionary named
'cif_core.dic' version 2.4.2 from 2011-04-26.

Automatic conversion script
Id: cif_fix_values 1715 2011-07-08 13:25:40Z adriana 
;
_cod_database_code 4069967

loop_
_symmetry_equiv_pos_as_xyz
'x, y, z'
'-x, -y, -z'

loop_
_atom_site_label
_atom_site_type_symbol
_atom_site_fract_x
_atom_site_fract_y
_atom_site_fract_z
_atom_site_U_iso_or_equiv
_atom_site_adp_type
_atom_site_occupancy
_atom_site_symmetry_multiplicity
_atom_site_calc_flag
_atom_site_refinement_flags
Fe1 Fe 0.09537(2) 0.062452(19) 0.295812(9) 0.01127(6) Uani 1 1 d .
Fe2 Fe 0.24741(2) 0.159543(19) 0.245608(9) 0.01179(6) Uani 1 1 d .
C1 C 0.08907(14) 0.22334(13) 0.29219(7) 0.0117(3) Uani 1 1 d .
C2 C 0.05848(14) 0.25842(14) 0.23424(7) 0.0130(3) Uani 1 1 d .
C3 C 0.04857(14) 0.15299(14) 0.21280(6) 0.0132(3) Uani 1 1 d .
C4 C 0.16663(14) 0.07012(13) 0.21382(6) 0.0122(3) Uani 1 1 d .
C5 C 0.01152(14) 0.37556(14) 0.20002(7) 0.0141(3) Uani 1 1 d .
C6 C -0.02255(14) 0.47877(14) 0.22288(7) 0.0149(3) Uani 1 1 d .
H6A H -0.0129 0.4756 0.2621 0.018 Uiso 1 1 calc R
C7 C -0.07011(15) 0.58526(15) 0.18925(7) 0.0188(3) Uani 1 1 d .
H7A H -0.0923 0.6537 0.2058 0.023 Uiso 1 1 calc R
C8 C -0.08553(17) 0.59279(15) 0.13200(8) 0.0228(4) Uani 1 1 d .
H8A H -0.1171 0.6658 0.1091 0.027 Uiso 1 1 calc R
C9 C -0.05434(18) 0.49234(16) 0.10856(8) 0.0240(4) Uani 1 1 d .
H9A H -0.0654 0.4963 0.0694 0.029 Uiso 1 1 calc R
C10 C -0.00712(16) 0.38613(15) 0.14204(7) 0.0191(4) Uani 1 1 d .
H10A H 0.0133 0.3183 0.1252 0.023 Uiso 1 1 calc R
C11 C -0.06461(15) 0.15915(14) 0.18605(7) 0.0153(3) Uani 1 1 d .
C12 C -0.17460(16) 0.24014(16) 0.20034(7) 0.0202(4) Uani 1 1 d .
H12A H -0.1747 0.2895 0.2264 0.024 Uiso 1 1 calc R
C13 C -0.28340(16) 0.25023(17) 0.17756(8) 0.0259(4) Uani 1 1 d .
H13A H -0.3566 0.3054 0.1885 0.031 Uiso 1 1 calc R
C14 C -0.28619(16) 0.18046(17) 0.13900(8) 0.0255(4) Uani 1 1 d .
H14A H -0.3609 0.1862 0.1239 0.031 Uiso 1 1 calc R
C15 C -0.17801(16) 0.10213(16) 0.12279(7) 0.0217(4) Uani 1 1 d .
H15A H -0.1786 0.0550 0.0958 0.026 Uiso 1 1 calc R
C16 C -0.06847(15) 0.09153(15) 0.14556(7) 0.0166(3) Uani 1 1 d .
H16A H 0.0047 0.0378 0.1335 0.020 Uiso 1 1 calc R
C17 C 0.09838(14) 0.31062(13) 0.32612(6) 0.0123(3) Uani 1 1 d .
C18 C 0.01531(14) 0.35948(14) 0.36868(7) 0.0132(3) Uani 1 1 d .
C19 C 0.02422(15) 0.45763(14) 0.38664(7) 0.0162(3) Uani 1 1 d .
H19A H -0.0328 0.4917 0.4147 0.019 Uiso 1 1 calc R
C20 C 0.11279(16) 0.50659(15) 0.36509(7) 0.0186(3) Uani 1 1 d .
H20A H 0.1119 0.5773 0.3753 0.022 Uiso 1 1 calc R
C21 C 0.20333(15) 0.45086(14) 0.32825(7) 0.0164(3) Uani 1 1 d .
H21A H 0.2684 0.4802 0.3153 0.020 Uiso 1 1 calc R
C22 C 0.19865(15) 0.35288(14) 0.31046(7) 0.0139(3) Uani 1 1 d .
C23 C -0.07799(15) 0.30884(13) 0.40011(7) 0.0139(3) Uani 1 1 d .
C24 C -0.19441(15) 0.33262(14) 0.37907(7) 0.0157(3) Uani 1 1 d .
C25 C -0.27631(15) 0.28407(15) 0.41139(7) 0.0189(4) Uani 1 1 d .
H25A H -0.3548 0.2993 0.3976 0.023 Uiso 1 1 calc R
C26 C -0.24540(16) 0.21423(15) 0.46307(8) 0.0209(4) Uani 1 1 d .
H26A H -0.3010 0.1791 0.4836 0.025 Uiso 1 1 calc R
C27 C -0.13381(16) 0.19579(15) 0.48462(7) 0.0188(4) Uani 1 1 d .
H27A H -0.1140 0.1494 0.5206 0.023 Uiso 1 1 calc R
C28 C -0.04912(15) 0.24418(14) 0.45449(7) 0.0149(3) Uani 1 1 d .
C29 C -0.23279(15) 0.41406(15) 0.32392(7) 0.0178(3) Uani 1 1 d .
H29A H -0.1639 0.3937 0.2953 0.021 Uiso 1 1 calc R
C30 C -0.34584(16) 0.40648(17) 0.29933(8) 0.0237(4) Uani 1 1 d .
H30A H -0.3356 0.3257 0.2976 0.036 Uiso 1 1 calc R
H30B H -0.3568 0.4511 0.2610 0.036 Uiso 1 1 calc R
H30C H -0.4175 0.4378 0.3236 0.036 Uiso 1 1 calc R
C31 C -0.25656(16) 0.54006(15) 0.33111(8) 0.0219(4) Uani 1 1 d .
H31A H -0.2792 0.5902 0.2948 0.033 Uiso 1 1 calc R
H31B H -0.1827 0.5482 0.3437 0.033 Uiso 1 1 calc R
H31C H -0.3230 0.5621 0.3594 0.033 Uiso 1 1 calc R
C32 C 0.06619(15) 0.23046(15) 0.48398(7) 0.0170(3) Uani 1 1 d .
H32A H 0.1161 0.2704 0.4573 0.020 Uiso 1 1 calc R
C33 C 0.03045(18) 0.29123(17) 0.53659(8) 0.0254(4) Uani 1 1 d .
H33A H -0.0193 0.3717 0.5253 0.038 Uiso 1 1 calc R
H33B H 0.1042 0.2889 0.5540 0.038 Uiso 1 1 calc R
H33C H -0.0163 0.2519 0.5640 0.038 Uiso 1 1 calc R
C34 C 0.14533(16) 0.10527(15) 0.50151(7) 0.0209(4) Uani 1 1 d .
H34A H 0.1769 0.0695 0.4675 0.031 Uiso 1 1 calc R
H34B H 0.0963 0.0626 0.5251 0.031 Uiso 1 1 calc R
H34C H 0.2134 0.1035 0.5231 0.031 Uiso 1 1 calc R
C35 C 0.30019(14) 0.27693(14) 0.27794(7) 0.0134(3) Uani 1 1 d .
C36 C 0.32002(15) 0.30106(14) 0.21792(7) 0.0150(3) Uani 1 1 d .
C37 C 0.38022(14) 0.20808(15) 0.18872(7) 0.0160(3) Uani 1 1 d .
H37A H 0.3704 0.2180 0.1469 0.019 Uiso 1 1 calc R
C38 C 0.43035(15) 0.09543(15) 0.21901(7) 0.0171(3) Uani 1 1 d .
H38A H 0.4575 0.0279 0.1981 0.021 Uiso 1 1 calc R
C39 C 0.42859(15) 0.07690(15) 0.27840(7) 0.0169(3) Uani 1 1 d .
H39A H 0.4492 -0.0043 0.2986 0.020 Uiso 1 1 calc R
C40 C 0.36449(14) 0.16635(14) 0.30915(7) 0.0145(3) Uani 1 1 d .
C41 C 0.28145(15) 0.42430(14) 0.18725(7) 0.0171(3) Uani 1 1 d .
H41A H 0.2030 0.4684 0.2052 0.021 Uiso 1 1 calc R
C42 C 0.26395(19) 0.43514(17) 0.12414(7) 0.0264(4) Uani 1 1 d .
H42A H 0.2107 0.3915 0.1186 0.040 Uiso 1 1 calc R
H42B H 0.3431 0.4044 0.1048 0.040 Uiso 1 1 calc R
H42C H 0.2267 0.5165 0.1084 0.040 Uiso 1 1 calc R
C43 C 0.37921(16) 0.47805(15) 0.19500(8) 0.0207(4) Uani 1 1 d .
H43A H 0.3498 0.5610 0.1810 0.031 Uiso 1 1 calc R
H43B H 0.4539 0.4420 0.1736 0.031 Uiso 1 1 calc R
H43C H 0.3962 0.4654 0.2353 0.031 Uiso 1 1 calc R
C44 C 0.37337(15) 0.15576(15) 0.37342(7) 0.0178(3) Uani 1 1 d .
H44A H 0.2898 0.1888 0.3903 0.021 Uiso 1 1 calc R
C45 C 0.43104(17) 0.03457(16) 0.40517(8) 0.0231(4) Uani 1 1 d .
H45A H 0.3812 -0.0136 0.4016 0.035 Uiso 1 1 calc R
H45B H 0.4359 0.0382 0.4453 0.035 Uiso 1 1 calc R
H45C H 0.5131 0.0012 0.3890 0.035 Uiso 1 1 calc R
C46 C 0.45134(17) 0.22876(16) 0.38290(8) 0.0234(4) Uani 1 1 d .
H46A H 0.4584 0.2246 0.4237 0.035 Uiso 1 1 calc R
H46B H 0.4128 0.3091 0.3659 0.035 Uiso 1 1 calc R
H46C H 0.5326 0.1991 0.3652 0.035 Uiso 1 1 calc R
C47 C 0.18472(14) -0.03899(13) 0.19053(7) 0.0130(3) Uani 1 1 d .
C48 C 0.12588(14) -0.11534(14) 0.22274(7) 0.0140(3) Uani 1 1 d .
C49 C 0.10864(15) -0.20267(14) 0.19927(7) 0.0179(3) Uani 1 1 d .
H49A H 0.0659 -0.2506 0.2205 0.021 Uiso 1 1 calc R
C50 C 0.15398(16) -0.22019(15) 0.14462(7) 0.0199(4) Uani 1 1 d .
H50A H 0.1361 -0.2751 0.1270 0.024 Uiso 1 1 calc R
C51 C 0.22557(15) -0.15650(15) 0.11625(7) 0.0179(3) Uani 1 1 d .
H51A H 0.2630 -0.1741 0.0806 0.021 Uiso 1 1 calc R
C52 C 0.24450(14) -0.06719(14) 0.13837(7) 0.0140(3) Uani 1 1 d .
C53 C 0.09510(15) -0.09634(13) 0.28344(7) 0.0138(3) Uani 1 1 d .
C54 C 0.19677(14) -0.11620(13) 0.31836(7) 0.0138(3) Uani 1 1 d .
C55 C 0.17583(15) -0.06379(14) 0.36736(7) 0.0158(3) Uani 1 1 d .
H55A H 0.2475 -0.0559 0.3842 0.019 Uiso 1 1 calc R
C56 C 0.05981(16) 0.00876(14) 0.38138(7) 0.0161(3) Uani 1 1 d .
H56A H 0.0505 0.0616 0.4096 0.019 Uiso 1 1 calc R
C57 C -0.04161(15) 0.01616(14) 0.35108(7) 0.0162(3) Uani 1 1 d .
H57A H -0.1209 0.0771 0.3572 0.019 Uiso 1 1 calc R
C58 C -0.02643(15) -0.04186(14) 0.30414(7) 0.0154(3) Uani 1 1 d .
C59 C 0.32218(15) -0.19773(14) 0.30395(7) 0.0181(3) Uani 1 1 d .
H59A H 0.3489 -0.1687 0.2649 0.022 Uiso 1 1 calc R
C60 C 0.31392(19) -0.31852(16) 0.30438(9) 0.0291(4) Uani 1 1 d .
H60A H 0.3936 -0.3700 0.2935 0.044 Uiso 1 1 calc R
H60B H 0.2538 -0.3141 0.2774 0.044 Uiso 1 1 calc R
H60C H 0.2891 -0.3486 0.3426 0.044 Uiso 1 1 calc R
C61 C 0.42015(16) -0.21218(16) 0.34459(8) 0.0232(4) Uani 1 1 d .
H61A H 0.4303 -0.1372 0.3450 0.035 Uiso 1 1 calc R
H61B H 0.4971 -0.2657 0.3322 0.035 Uiso 1 1 calc R
H61C H 0.3963 -0.2430 0.3828 0.035 Uiso 1 1 calc R
C62 C -0.13625(16) -0.04992(16) 0.27791(8) 0.0200(4) Uani 1 1 d .
H62A H -0.1234 -0.0397 0.2357 0.024 Uiso 1 1 calc R
C63 C -0.14517(18) -0.17171(17) 0.29909(8) 0.0250(4) Uani 1 1 d .
H63A H -0.0673 -0.2296 0.2913 0.038 Uiso 1 1 calc R
H63B H -0.2096 -0.1824 0.2794 0.038 Uiso 1 1 calc R
H63C H -0.1642 -0.1804 0.3400 0.038 Uiso 1 1 calc R
C64 C -0.25670(16) 0.03854(18) 0.29329(9) 0.0294(4) Uani 1 1 d .
H64A H -0.2478 0.1155 0.2867 0.044 Uiso 1 1 calc R
H64B H -0.2788 0.0187 0.3334 0.044 Uiso 1 1 calc R
H64C H -0.3206 0.0381 0.2697 0.044 Uiso 1 1 calc R
C65 C 0.33780(15) -0.01538(14) 0.10771(7) 0.0152(3) Uani 1 1 d .
C66 C 0.46153(15) -0.07881(15) 0.11695(7) 0.0171(3) Uani 1 1 d .
C67 C 0.55093(16) -0.03380(16) 0.08966(7) 0.0205(4) Uani 1 1 d .
H67A H 0.6343 -0.0754 0.0961 0.025 Uiso 1 1 calc R
C68 C 0.52030(16) 0.07014(16) 0.05343(7) 0.0210(4) Uani 1 1 d .
H68A H 0.5819 0.1007 0.0359 0.025 Uiso 1 1 calc R
C69 C 0.39917(16) 0.12937(15) 0.04287(7) 0.0190(4) Uani 1 1 d .
H69A H 0.3787 0.2002 0.0174 0.023 Uiso 1 1 calc R
C70 C 0.30638(15) 0.08782(14) 0.06865(7) 0.0163(3) Uani 1 1 d .
C71 C 0.50219(16) -0.19767(15) 0.15365(7) 0.0199(4) Uani 1 1 d .
H71A H 0.4287 -0.2103 0.1752 0.024 Uiso 1 1 calc R
C72 C 0.59629(17) -0.21045(17) 0.19679(8) 0.0262(4) Uani 1 1 d .
H72A H 0.5616 -0.1542 0.2228 0.039 Uiso 1 1 calc R
H72B H 0.6688 -0.1967 0.1768 0.039 Uiso 1 1 calc R
H72C H 0.6188 -0.2886 0.2184 0.039 Uiso 1 1 calc R
C73 C 0.55246(18) -0.29153(16) 0.11575(8) 0.0265(4) Uani 1 1 d .
H73A H 0.4904 -0.2855 0.0894 0.040 Uiso 1 1 calc R
H73B H 0.5741 -0.3676 0.1394 0.040 Uiso 1 1 calc R
H73C H 0.6250 -0.2814 0.0942 0.040 Uiso 1 1 calc R
C74 C 0.17488(16) 0.14864(15) 0.05199(7) 0.0186(4) Uani 1 1 d .
H74A H 0.1217 0.1484 0.0873 0.022 Uiso 1 1 calc R
C75 C 0.15034(17) 0.27436(16) 0.02349(8) 0.0237(4) Uani 1 1 d .
H75A H 0.1777 0.3161 0.0477 0.036 Uiso 1 1 calc R
H75B H 0.0629 0.3108 0.0179 0.036 Uiso 1 1 calc R
H75C H 0.1947 0.2764 -0.0133 0.036 Uiso 1 1 calc R
C76 C 0.13668(17) 0.08437(17) 0.01179(8) 0.0246(4) Uani 1 1 d .
H76A H 0.1466 0.0051 0.0302 0.037 Uiso 1 1 calc R
H76B H 0.1878 0.0832 -0.0232 0.037 Uiso 1 1 calc R
H76C H 0.0512 0.1238 0.0026 0.037 Uiso 1 1 calc R
C77 C 0.7838(2) 0.3576(2) 0.01309(10) 0.0416(6) Uani 1 1 d .
H77A H 0.8380 0.2838 0.0034 0.062 Uiso 1 1 calc R
H77B H 0.7839 0.3567 0.0540 0.062 Uiso 1 1 calc R
H77C H 0.8123 0.4203 -0.0073 0.062 Uiso 1 1 calc R
C78 C 0.65541(19) 0.37627(18) -0.00385(9) 0.0307(4) Uani 1 1 d .
H78A H 0.6296 0.3099 0.0149 0.037 Uiso 1 1 calc R
H78B H 0.6561 0.3782 -0.0453 0.037 Uiso 1 1 calc R
C79 C 0.56261(18) 0.48665(17) 0.01150(8) 0.0281(4) Uani 1 1 d .
H79A H 0.5546 0.4805 0.0533 0.034 Uiso 1 1 calc R
H79B H 0.5936 0.5519 -0.0032 0.034 Uiso 1 1 calc R
C80 C 0.7256(2) 0.5931(2) 0.49670(10) 0.0390(5) Uani 1 1 d .
H80A H 0.7946 0.5774 0.5207 0.058 Uiso 1 1 calc R
H80B H 0.6754 0.6742 0.4947 0.058 Uiso 1 1 calc R
H80C H 0.7559 0.5772 0.4585 0.058 Uiso 1 1 calc R
C81 C 0.65003(19) 0.51686(19) 0.52167(9) 0.0338(5) Uani 1 1 d .
H81A H 0.6240 0.5301 0.5611 0.041 Uiso 1 1 calc R
H81B H 0.7011 0.4352 0.5231 0.041 Uiso 1 1 calc R
C82 C 0.53802(18) 0.53853(18) 0.48815(8) 0.0279(4) Uani 1 1 d .
H82A H 0.4866 0.6200 0.4873 0.033 Uiso 1 1 calc R
H82B H 0.5643 0.5269 0.4485 0.033 Uiso 1 1 calc R

loop_
_atom_site_aniso_label
_atom_site_aniso_U_11
_atom_site_aniso_U_22
_atom_site_aniso_U_33
_atom_site_aniso_U_23
_atom_site_aniso_U_13
_atom_site_aniso_U_12
Fe1 0.01252(11) 0.00978(11) 0.01175(11) -0.00256(8) 0.00006(8) -0.00358(9)
Fe2 0.01125(11) 0.01111(11) 0.01355(11) -0.00388(9) 0.00006(8) -0.00343(9)
C1 0.0099(7) 0.0112(7) 0.0145(7) -0.0035(6) 0.0011(6) -0.0038(6)
C2 0.0110(7) 0.0117(8) 0.0160(8) -0.0042(6) 0.0018(6) -0.0029(6)
C3 0.0155(8) 0.0143(8) 0.0106(7) -0.0023(6) -0.0001(6) -0.0057(6)
C4 0.0133(7) 0.0121(7) 0.0106(7) -0.0009(6) 0.0011(6) -0.0041(6)
C5 0.0116(7) 0.0141(8) 0.0165(8) -0.0022(6) 0.0000(6) -0.0043(6)
C6 0.0142(8) 0.0151(8) 0.0157(8) -0.0026(6) -0.0008(6) -0.0048(6)
C7 0.0189(8) 0.0146(8) 0.0223(9) -0.0036(7) -0.0014(7) -0.0040(7)
C8 0.0279(10) 0.0153(9) 0.0211(9) 0.0025(7) -0.0051(7) -0.0033(7)
C9 0.0336(10) 0.0210(9) 0.0152(8) -0.0012(7) -0.0047(7) -0.0055(8)
C10 0.0238(9) 0.0158(8) 0.0170(8) -0.0041(7) -0.0004(7) -0.0048(7)
C11 0.0147(8) 0.0155(8) 0.0161(8) -0.0007(6) -0.0020(6) -0.0061(6)
C12 0.0170(8) 0.0236(9) 0.0208(9) -0.0085(7) -0.0009(7) -0.0049(7)
C13 0.0149(8) 0.0306(10) 0.0300(10) -0.0105(8) -0.0023(7) -0.0013(8)
C14 0.0156(8) 0.0354(11) 0.0274(10) -0.0069(8) -0.0062(7) -0.0081(8)
C15 0.0238(9) 0.0249(9) 0.0193(9) -0.0070(7) -0.0036(7) -0.0092(8)
C16 0.0161(8) 0.0175(8) 0.0167(8) -0.0044(6) -0.0008(6) -0.0049(7)
C17 0.0141(7) 0.0099(7) 0.0121(7) -0.0001(6) -0.0023(6) -0.0032(6)
C18 0.0138(8) 0.0117(8) 0.0124(7) -0.0010(6) -0.0020(6) -0.0020(6)
C19 0.0177(8) 0.0154(8) 0.0150(8) -0.0060(6) 0.0010(6) -0.0033(7)
C20 0.0226(9) 0.0134(8) 0.0216(9) -0.0069(7) 0.0008(7) -0.0066(7)
C21 0.0180(8) 0.0151(8) 0.0184(8) -0.0039(6) 0.0010(6) -0.0078(7)
C22 0.0150(8) 0.0141(8) 0.0124(7) -0.0016(6) -0.0010(6) -0.0043(6)
C23 0.0155(8) 0.0107(8) 0.0153(8) -0.0061(6) 0.0019(6) -0.0025(6)
C24 0.0156(8) 0.0140(8) 0.0174(8) -0.0056(6) 0.0006(6) -0.0034(6)
C25 0.0153(8) 0.0204(9) 0.0219(9) -0.0062(7) 0.0019(7) -0.0060(7)
C26 0.0190(9) 0.0192(9) 0.0257(9) -0.0047(7) 0.0064(7) -0.0089(7)
C27 0.0216(9) 0.0169(8) 0.0162(8) -0.0019(6) 0.0023(7) -0.0050(7)
C28 0.0161(8) 0.0128(8) 0.0153(8) -0.0046(6) 0.0011(6) -0.0034(6)
C29 0.0146(8) 0.0209(9) 0.0166(8) -0.0035(7) -0.0002(6) -0.0036(7)
C30 0.0167(9) 0.0309(10) 0.0217(9) -0.0053(8) -0.0028(7) -0.0038(8)
C31 0.0210(9) 0.0180(9) 0.0211(9) -0.0003(7) -0.0024(7) 0.0004(7)
C32 0.0191(8) 0.0177(8) 0.0149(8) -0.0023(6) -0.0020(6) -0.0065(7)
C33 0.0303(10) 0.0257(10) 0.0215(9) -0.0090(8) -0.0032(8) -0.0074(8)
C34 0.0209(9) 0.0202(9) 0.0203(9) -0.0022(7) -0.0043(7) -0.0042(7)
C35 0.0127(7) 0.0138(8) 0.0156(8) -0.0043(6) -0.0001(6) -0.0057(6)
C36 0.0139(8) 0.0173(8) 0.0158(8) -0.0034(6) 0.0004(6) -0.0074(6)
C37 0.0132(8) 0.0205(9) 0.0168(8) -0.0063(6) 0.0023(6) -0.0078(7)
C38 0.0121(8) 0.0183(8) 0.0236(9) -0.0098(7) 0.0013(6) -0.0056(7)
C39 0.0126(8) 0.0146(8) 0.0243(9) -0.0047(7) -0.0006(6) -0.0047(6)
C40 0.0116(7) 0.0158(8) 0.0179(8) -0.0035(6) -0.0005(6) -0.0064(6)
C41 0.0177(8) 0.0162(8) 0.0176(8) -0.0012(6) 0.0005(6) -0.0067(7)
C42 0.0342(11) 0.0300(10) 0.0183(9) 0.0017(8) -0.0033(8) -0.0170(9)
C43 0.0201(9) 0.0165(8) 0.0262(9) -0.0026(7) 0.0005(7) -0.0073(7)
C44 0.0145(8) 0.0217(9) 0.0168(8) -0.0025(7) -0.0012(6) -0.0053(7)
C45 0.0228(9) 0.0244(10) 0.0230(9) 0.0003(7) -0.0066(7) -0.0095(8)
C46 0.0245(9) 0.0257(10) 0.0231(9) -0.0073(7) -0.0044(7) -0.0092(8)
C47 0.0113(7) 0.0121(8) 0.0152(8) -0.0035(6) -0.0021(6) -0.0020(6)
C48 0.0132(7) 0.0127(8) 0.0161(8) -0.0038(6) -0.0008(6) -0.0032(6)
C49 0.0186(8) 0.0147(8) 0.0221(9) -0.0052(7) 0.0001(7) -0.0066(7)
C50 0.0230(9) 0.0171(9) 0.0224(9) -0.0095(7) -0.0030(7) -0.0061(7)
C51 0.0195(8) 0.0175(8) 0.0160(8) -0.0066(6) -0.0007(6) -0.0030(7)
C52 0.0129(7) 0.0122(8) 0.0149(8) -0.0030(6) -0.0017(6) -0.0005(6)
C53 0.0155(8) 0.0106(8) 0.0171(8) -0.0022(6) 0.0007(6) -0.0068(6)
C54 0.0149(8) 0.0101(7) 0.0160(8) 0.0007(6) -0.0005(6) -0.0049(6)
C55 0.0190(8) 0.0135(8) 0.0158(8) -0.0001(6) -0.0008(6) -0.0077(7)
C56 0.0232(9) 0.0131(8) 0.0123(7) -0.0019(6) 0.0012(6) -0.0067(7)
C57 0.0170(8) 0.0133(8) 0.0167(8) -0.0016(6) 0.0031(6) -0.0042(6)
C58 0.0163(8) 0.0139(8) 0.0170(8) -0.0011(6) 0.0001(6) -0.0071(6)
C59 0.0167(8) 0.0148(8) 0.0195(8) -0.0019(6) -0.0004(7) -0.0014(7)
C60 0.0324(11) 0.0148(9) 0.0380(11) -0.0079(8) -0.0095(9) -0.0004(8)
C61 0.0187(9) 0.0174(9) 0.0312(10) -0.0017(7) -0.0041(7) -0.0028(7)
C62 0.0170(8) 0.0254(9) 0.0205(9) -0.0028(7) 0.0000(7) -0.0111(7)
C63 0.0250(10) 0.0290(10) 0.0283(10) -0.0073(8) 0.0018(8) -0.0175(8)
C64 0.0145(9) 0.0334(11) 0.0395(11) -0.0025(9) 0.0001(8) -0.0085(8)
C65 0.0185(8) 0.0167(8) 0.0116(7) -0.0077(6) 0.0014(6) -0.0051(7)
C66 0.0195(8) 0.0176(8) 0.0139(8) -0.0060(6) 0.0000(6) -0.0040(7)
C67 0.0174(8) 0.0257(9) 0.0189(8) -0.0086(7) 0.0008(7) -0.0055(7)
C68 0.0232(9) 0.0259(9) 0.0181(8) -0.0074(7) 0.0039(7) -0.0125(8)
C69 0.0258(9) 0.0179(9) 0.0142(8) -0.0045(6) 0.0012(7) -0.0077(7)
C70 0.0203(8) 0.0163(8) 0.0124(7) -0.0066(6) 0.0005(6) -0.0041(7)
C71 0.0178(8) 0.0205(9) 0.0184(8) -0.0031(7) 0.0005(7) -0.0025(7)
C72 0.0245(10) 0.0242(10) 0.0236(9) -0.0026(8) -0.0057(7) 0.0015(8)
C73 0.0278(10) 0.0201(9) 0.0290(10) -0.0069(8) 0.0010(8) -0.0033(8)
C74 0.0198(9) 0.0188(9) 0.0151(8) -0.0027(7) 0.0008(6) -0.0038(7)
C75 0.0263(10) 0.0214(9) 0.0192(9) -0.0012(7) -0.0020(7) -0.0025(8)
C76 0.0230(9) 0.0267(10) 0.0231(9) -0.0046(8) -0.0065(7) -0.0049(8)
C77 0.0386(13) 0.0452(14) 0.0360(12) 0.0020(10) -0.0041(10) -0.0102(11)
C78 0.0354(11) 0.0277(11) 0.0294(10) -0.0027(8) 0.0014(9) -0.0123(9)
C79 0.0372(11) 0.0300(11) 0.0198(9) -0.0035(8) 0.0028(8) -0.0156(9)
C80 0.0345(12) 0.0517(14) 0.0364(12) -0.0156(10) 0.0017(9) -0.0177(11)
C81 0.0329(11) 0.0339(12) 0.0362(11) -0.0083(9) -0.0059(9) -0.0099(9)
C82 0.0249(10) 0.0314(11) 0.0261(10) -0.0076(8) 0.0010(8) -0.0065(8)

loop_
_atom_type_symbol
_atom_type_description
_atom_type_scat_dispersion_real
_atom_type_scat_dispersion_imag
_atom_type_scat_source
C C 0.0033 0.0016 'International Tables Vol C Tables 4.2.6.8 and 6.1.1.4'
H H 0.0000 0.0000 'International Tables Vol C Tables 4.2.6.8 and 6.1.1.4'
Fe Fe 0.3463 0.8444 'International Tables Vol C Tables 4.2.6.8 and 6.1.1.4'

loop_
_geom_angle_atom_site_label_1
_geom_angle_atom_site_label_2
_geom_angle_atom_site_label_3
_geom_angle
_geom_angle_site_symmetry_1
C1 Fe1 C53 169.04(6) .
C1 Fe1 C4 87.84(6) .
C53 Fe1 C4 83.01(6) .
C1 Fe1 C56 104.29(6) .
C53 Fe1 C56 85.86(6) .
C4 Fe1 C56 163.84(6) .
C1 Fe1 C3 70.85(6) .
C53 Fe1 C3 98.20(6) .
C4 Fe1 C3 39.61(6) .
C56 Fe1 C3 154.87(6) .
C1 Fe1 C57 113.98(6) .
C53 Fe1 C57 71.35(6) .
C4 Fe1 C57 144.14(7) .
C56 Fe1 C57 39.10(6) .
C3 Fe1 C57 118.95(6) .
C1 Fe1 C54 147.10(6) .
C53 Fe1 C54 40.25(6) .
C4 Fe1 C54 93.35(6) .
C56 Fe1 C54 70.65(6) .
C3 Fe1 C54 126.95(6) .
C57 Fe1 C54 83.16(6) .
C1 Fe1 C55 119.48(6) .
C53 Fe1 C55 71.10(6) .
C4 Fe1 C55 125.89(6) .
C56 Fe1 C55 38.55(6) .
C3 Fe1 C55 164.52(6) .
C57 Fe1 C55 69.16(6) .
C54 Fe1 C55 38.16(6) .
C1 Fe1 C58 140.31(6) .
C53 Fe1 C58 39.39(6) .
C4 Fe1 C58 107.48(6) .
C56 Fe1 C58 69.91(6) .
C3 Fe1 C58 97.65(6) .
C57 Fe1 C58 37.96(6) .
C54 Fe1 C58 70.13(6) .
C55 Fe1 C58 81.27(6) .
C1 Fe1 Fe2 52.18(4) .
C53 Fe1 Fe2 123.36(5) .
C4 Fe1 Fe2 48.76(5) .
C56 Fe1 Fe2 132.24(5) .
C3 Fe1 Fe2 65.12(4) .
C57 Fe1 Fe2 164.97(5) .
C54 Fe1 Fe2 106.15(4) .
C55 Fe1 Fe2 110.78(5) .
C58 Fe1 Fe2 156.22(4) .
C4 Fe2 C35 169.08(6) .
C4 Fe2 C1 88.03(6) .
C35 Fe2 C1 83.32(6) .
C4 Fe2 C38 104.56(6) .
C35 Fe2 C38 85.16(6) .
C1 Fe2 C38 163.97(6) .
C4 Fe2 C37 113.24(6) .
C35 Fe2 C37 71.19(6) .
C1 Fe2 C37 143.57(6) .
C38 Fe2 C37 39.21(6) .
C4 Fe2 C2 70.49(6) .
C35 Fe2 C2 98.60(6) .
C1 Fe2 C2 39.39(6) .
C38 Fe2 C2 154.65(6) .
C37 Fe2 C2 118.41(6) .
C4 Fe2 C40 148.32(6) .
C35 Fe2 C40 39.79(6) .
C1 Fe2 C40 94.27(6) .
C38 Fe2 C40 69.79(6) .
C37 Fe2 C40 82.67(6) .
C2 Fe2 C40 127.53(6) .
C4 Fe2 C36 139.14(6) .
C35 Fe2 C36 39.45(6) .
C1 Fe2 C36 106.81(6) .
C38 Fe2 C36 70.12(6) .
C37 Fe2 C36 38.16(6) .
C2 Fe2 C36 96.94(6) .
C40 Fe2 C36 69.99(6) .
C4 Fe2 C39 120.15(6) .
C35 Fe2 C39 70.60(6) .
C1 Fe2 C39 126.47(6) .
C38 Fe2 C39 38.25(6) .
C37 Fe2 C39 69.21(6) .
C2 Fe2 C39 164.78(6) .
C40 Fe2 C39 37.78(6) .
C36 Fe2 C39 81.58(6) .
C4 Fe2 Fe1 52.23(4) .
C35 Fe2 Fe1 124.06(4) .
C1 Fe2 Fe1 48.96(4) .
C38 Fe2 Fe1 132.91(5) .
C37 Fe2 Fe1 164.61(5) .
C2 Fe2 Fe1 64.63(4) .
C40 Fe2 Fe1 107.72(4) .
C36 Fe2 Fe1 155.76(4) .
C39 Fe2 Fe1 111.88(5) .
C2 C1 C17 119.53(14) .
C2 C1 Fe1 95.86(10) .
C17 C1 Fe1 144.51(11) .
C2 C1 Fe2 73.95(9) .
C17 C1 Fe2 111.54(10) .
Fe1 C1 Fe2 78.86(6) .
C1 C2 C5 131.12(14) .
C1 C2 C3 107.01(13) .
C5 C2 C3 120.19(14) .
C1 C2 Fe2 66.67(9) .
C5 C2 Fe2 125.66(11) .
C3 C2 Fe2 85.64(9) .
C4 C3 C11 131.07(15) .
C4 C3 C2 107.25(13) .
C11 C3 C2 120.54(14) .
C4 C3 Fe1 67.54(9) .
C11 C3 Fe1 122.42(11) .
C2 C3 Fe1 86.27(9) .
C3 C4 C47 118.29(14) .
C3 C4 Fe2 96.57(11) .
C47 C4 Fe2 145.04(12) .
C3 C4 Fe1 72.85(9) .
C47 C4 Fe1 112.02(10) .
Fe2 C4 Fe1 79.01(6) .
C10 C5 C6 116.45(15) .
C10 C5 C2 119.52(15) .
C6 C5 C2 123.93(14) .
C7 C6 C5 121.33(15) .
C7 C6 H6A 119.3 .
C5 C6 H6A 119.3 .
C8 C7 C6 120.76(16) .
C8 C7 H7A 119.6 .
C6 C7 H7A 119.6 .
C7 C8 C9 119.08(16) .
C7 C8 H8A 120.5 .
C9 C8 H8A 120.5 .
C10 C9 C8 120.22(16) .
C10 C9 H9A 119.9 .
C8 C9 H9A 119.9 .
C9 C10 C5 122.14(16) .
C9 C10 H10A 118.9 .
C5 C10 H10A 118.9 .
C12 C11 C16 116.87(15) .
C12 C11 C3 118.58(15) .
C16 C11 C3 124.51(15) .
C13 C12 C11 121.82(17) .
C13 C12 H12A 119.1 .
C11 C12 H12A 119.1 .
C14 C13 C12 120.53(17) .
C14 C13 H13A 119.7 .
C12 C13 H13A 119.7 .
C13 C14 C15 118.78(17) .
C13 C14 H14A 120.6 .
C15 C14 H14A 120.6 .
C14 C15 C16 120.94(17) .
C14 C15 H15A 119.5 .
C16 C15 H15A 119.5 .
C15 C16 C11 120.99(16) .
C15 C16 H16A 119.5 .
C11 C16 H16A 119.5 .
C18 C17 C22 117.36(14) .
C18 C17 C1 127.12(14) .
C22 C17 C1 115.39(13) .
C19 C18 C17 118.70(15) .
C19 C18 C23 116.37(14) .
C17 C18 C23 124.76(14) .
C20 C19 C18 122.41(15) .
C20 C19 H19A 118.8 .
C18 C19 H19A 118.8 .
C19 C20 C21 118.93(16) .
C19 C20 H20A 120.5 .
C21 C20 H20A 120.5 .
C22 C21 C20 119.98(15) .
C22 C21 H21A 120.0 .
C20 C21 H21A 120.0 .
C21 C22 C17 121.49(15) .
C21 C22 C35 124.01(15) .
C17 C22 C35 114.31(14) .
C28 C23 C24 120.20(15) .
C28 C23 C18 117.34(14) .
C24 C23 C18 122.22(14) .
C25 C24 C23 118.57(15) .
C25 C24 C29 120.30(15) .
C23 C24 C29 121.06(14) .
C26 C25 C24 121.32(16) .
C26 C25 H25A 119.3 .
C24 C25 H25A 119.3 .
C27 C26 C25 119.82(16) .
C27 C26 H26A 120.1 .
C25 C26 H26A 120.1 .
C26 C27 C28 121.19(16) .
C26 C27 H27A 119.4 .
C28 C27 H27A 119.4 .
C27 C28 C23 118.64(15) .
C27 C28 C32 117.82(15) .
C23 C28 C32 123.42(15) .
C24 C29 C30 114.19(15) .
C24 C29 C31 111.32(14) .
C30 C29 C31 108.10(14) .
C24 C29 H29A 107.7 .
C30 C29 H29A 107.7 .
C31 C29 H29A 107.7 .
C29 C30 H30A 109.5 .
C29 C30 H30B 109.5 .
H30A C30 H30B 109.5 .
C29 C30 H30C 109.5 .
H30A C30 H30C 109.5 .
H30B C30 H30C 109.5 .
C29 C31 H31A 109.5 .
C29 C31 H31B 109.5 .
H31A C31 H31B 109.5 .
C29 C31 H31C 109.5 .
H31A C31 H31C 109.5 .
H31B C31 H31C 109.5 .
C28 C32 C34 114.47(14) .
C28 C32 C33 108.72(14) .
C34 C32 C33 109.49(14) .
C28 C32 H32A 108.0 .
C34 C32 H32A 108.0 .
C33 C32 H32A 108.0 .
C32 C33 H33A 109.5 .
C32 C33 H33B 109.5 .
H33A C33 H33B 109.5 .
C32 C33 H33C 109.5 .
H33A C33 H33C 109.5 .
H33B C33 H33C 109.5 .
C32 C34 H34A 109.5 .
C32 C34 H34B 109.5 .
H34A C34 H34B 109.5 .
C32 C34 H34C 109.5 .
H34A C34 H34C 109.5 .
H34B C34 H34C 109.5 .
C36 C35 C40 120.40(14) .
C36 C35 C22 123.33(14) .
C40 C35 C22 115.37(14) .
C36 C35 Fe2 74.91(9) .
C40 C35 Fe2 74.62(9) .
C22 C35 Fe2 112.36(11) .
C37 C36 C35 118.22(15) .
C37 C36 C41 121.22(14) .
C35 C36 C41 120.51(14) .
C37 C36 Fe2 69.35(9) .
C35 C36 Fe2 65.64(9) .
C41 C36 Fe2 140.24(12) .
C36 C37 C38 120.39(15) .
C36 C37 Fe2 72.49(9) .
C38 C37 Fe2 68.99(9) .
C36 C37 H37A 119.0 .
C38 C37 H37A 119.0 .
Fe2 C37 H37A 119.0 .
C39 C38 C37 120.34(15) .
C39 C38 Fe2 73.97(9) .
C37 C38 Fe2 71.80(9) .
C39 C38 H38A 119.6 .
C37 C38 H38A 119.6 .
Fe2 C38 H38A 119.6 .
C38 C39 C40 120.74(15) .
C38 C39 Fe2 67.78(9) .
C40 C39 Fe2 70.94(9) .
C38 C39 H39A 118.2 .
C40 C39 H39A 118.2 .
Fe2 C39 H39A 118.2 .
C39 C40 C35 118.20(15) .
C39 C40 C44 122.79(15) .
C35 C40 C44 118.54(14) .
C39 C40 Fe2 71.28(10) .
C35 C40 Fe2 65.59(9) .
C44 C40 Fe2 142.06(11) .
C36 C41 C42 113.93(15) .
C36 C41 C43 108.23(14) .
C42 C41 C43 108.96(14) .
C36 C41 H41A 108.5 .
C42 C41 H41A 108.5 .
C43 C41 H41A 108.5 .
C41 C42 H42A 109.5 .
C41 C42 H42B 109.5 .
H42A C42 H42B 109.5 .
C41 C42 H42C 109.5 .
H42A C42 H42C 109.5 .
H42B C42 H42C 109.5 .
C41 C43 H43A 109.5 .
C41 C43 H43B 109.5 .
H43A C43 H43B 109.5 .
C41 C43 H43C 109.5 .
H43A C43 H43C 109.5 .
H43B C43 H43C 109.5 .
C45 C44 C40 116.29(15) .
C45 C44 C46 107.24(14) .
C40 C44 C46 107.17(14) .
C45 C44 H44A 108.6 .
C40 C44 H44A 108.6 .
C46 C44 H44A 108.6 .
C44 C45 H45A 109.5 .
C44 C45 H45B 109.5 .
H45A C45 H45B 109.5 .
C44 C45 H45C 109.5 .
H45A C45 H45C 109.5 .
H45B C45 H45C 109.5 .
C44 C46 H46A 109.5 .
C44 C46 H46B 109.5 .
H46A C46 H46B 109.5 .
C44 C46 H46C 109.5 .
H46A C46 H46C 109.5 .
H46B C46 H46C 109.5 .
C52 C47 C48 118.17(14) .
C52 C47 C4 126.35(14) .
C48 C47 C4 115.24(13) .
C49 C48 C47 120.76(15) .
C49 C48 C53 125.23(15) .
C47 C48 C53 113.86(14) .
C48 C49 C50 120.02(16) .
C48 C49 H49A 120.0 .
C50 C49 H49A 120.0 .
C51 C50 C49 119.17(16) .
C51 C50 H50A 120.4 .
C49 C50 H50A 120.4 .
C50 C51 C52 122.24(15) .
C50 C51 H51A 118.9 .
C52 C51 H51A 118.9 .
C51 C52 C47 118.39(15) .
C51 C52 C65 117.23(14) .
C47 C52 C65 124.08(14) .
C58 C53 C54 119.65(14) .
C58 C53 C48 123.13(14) .
C54 C53 C48 116.28(14) .
C58 C53 Fe1 75.66(9) .
C54 C53 Fe1 73.30(9) .
C48 C53 Fe1 112.42(11) .
C55 C54 C53 118.41(14) .
C55 C54 C59 121.06(15) .
C53 C54 C59 120.44(14) .
C55 C54 Fe1 71.59(9) .
C53 C54 Fe1 66.46(9) .
C59 C54 Fe1 137.22(11) .
C56 C55 C54 121.04(15) .
C56 C55 Fe1 67.96(9) .
C54 C55 Fe1 70.24(9) .
C56 C55 H55A 117.8 .
C54 C55 H55A 117.8 .
Fe1 C55 H55A 117.8 .
C55 C56 C57 119.84(15) .
C55 C56 Fe1 73.49(9) .
C57 C56 Fe1 72.33(9) .
C55 C56 H56A 119.9 .
C57 C56 H56A 119.9 .
Fe1 C56 H56A 119.9 .
C58 C57 C56 120.72(15) .
C58 C57 Fe1 73.15(9) .
C56 C57 Fe1 68.58(9) .
C58 C57 H57A 118.9 .
C56 C57 H57A 118.9 .
Fe1 C57 H57A 118.9 .
C57 C58 C53 118.34(15) .
C57 C58 C62 120.34(15) .
C53 C58 C62 121.28(15) .
C57 C58 Fe1 68.89(9) .
C53 C58 Fe1 64.95(9) .
C62 C58 Fe1 141.88(12) .
C61 C59 C54 114.97(14) .
C61 C59 C60 106.44(14) .
C54 C59 C60 109.49(15) .
C61 C59 H59A 108.6 .
C54 C59 H59A 108.6 .
C60 C59 H59A 108.6 .
C59 C60 H60A 109.5 .
C59 C60 H60B 109.5 .
H60A C60 H60B 109.5 .
C59 C60 H60C 109.5 .
H60A C60 H60C 109.5 .
H60B C60 H60C 109.5 .
C59 C61 H61A 109.5 .
C59 C61 H61B 109.5 .
H61A C61 H61B 109.5 .
C59 C61 H61C 109.5 .
H61A C61 H61C 109.5 .
H61B C61 H61C 109.5 .
C58 C62 C64 113.98(15) .
C58 C62 C63 107.73(14) .
C64 C62 C63 108.28(15) .
C58 C62 H62A 108.9 .
C64 C62 H62A 108.9 .
C63 C62 H62A 108.9 .
C62 C63 H63A 109.5 .
C62 C63 H63B 109.5 .
H63A C63 H63B 109.5 .
C62 C63 H63C 109.5 .
H63A C63 H63C 109.5 .
H63B C63 H63C 109.5 .
C62 C64 H64A 109.5 .
C62 C64 H64B 109.5 .
H64A C64 H64B 109.5 .
C62 C64 H64C 109.5 .
H64A C64 H64C 109.5 .
H64B C64 H64C 109.5 .
C70 C65 C66 120.00(15) .
C70 C65 C52 122.85(15) .
C66 C65 C52 117.03(14) .
C67 C66 C65 118.97(16) .
C67 C66 C71 118.32(15) .
C65 C66 C71 122.66(15) .
C68 C67 C66 121.15(16) .
C68 C67 H67A 119.4 .
C66 C67 H67A 119.4 .
C67 C68 C69 119.47(16) .
C67 C68 H68A 120.3 .
C69 C68 H68A 120.3 .
C68 C69 C70 121.68(16) .
C68 C69 H69A 119.2 .
C70 C69 H69A 119.2 .
C69 C70 C65 118.57(16) .
C69 C70 C74 120.55(15) .
C65 C70 C74 120.76(15) .
C66 C71 C72 113.86(15) .
C66 C71 C73 109.93(14) .
C72 C71 C73 109.71(15) .
C66 C71 H71A 107.7 .
C72 C71 H71A 107.7 .
C73 C71 H71A 107.7 .
C71 C72 H72A 109.5 .
C71 C72 H72B 109.5 .
H72A C72 H72B 109.5 .
C71 C72 H72C 109.5 .
H72A C72 H72C 109.5 .
H72B C72 H72C 109.5 .
C71 C73 H73A 109.5 .
C71 C73 H73B 109.5 .
H73A C73 H73B 109.5 .
C71 C73 H73C 109.5 .
H73A C73 H73C 109.5 .
H73B C73 H73C 109.5 .
C70 C74 C75 113.67(15) .
C70 C74 C76 111.03(14) .
C75 C74 C76 108.17(14) .
C70 C74 H74A 107.9 .
C75 C74 H74A 107.9 .
C76 C74 H74A 107.9 .
C74 C75 H75A 109.5 .
C74 C75 H75B 109.5 .
H75A C75 H75B 109.5 .
C74 C75 H75C 109.5 .
H75A C75 H75C 109.5 .
H75B C75 H75C 109.5 .
C74 C76 H76A 109.5 .
C74 C76 H76B 109.5 .
H76A C76 H76B 109.5 .
C74 C76 H76C 109.5 .
H76A C76 H76C 109.5 .
H76B C76 H76C 109.5 .
C78 C77 H77A 109.5 .
C78 C77 H77B 109.5 .
H77A C77 H77B 109.5 .
C78 C77 H77C 109.5 .
H77A C77 H77C 109.5 .
H77B C77 H77C 109.5 .
C77 C78 C79 113.74(18) .
C77 C78 H78A 108.8 .
C79 C78 H78A 108.8 .
C77 C78 H78B 108.8 .
C79 C78 H78B 108.8 .
H78A C78 H78B 107.7 .
C79 C79 C78 114.1(2) 2_665
C79 C79 H79A 108.7 2_665
C78 C79 H79A 108.7 .
C79 C79 H79B 108.7 2_665
C78 C79 H79B 108.7 .
H79A C79 H79B 107.6 .
C81 C80 H80A 109.5 .
C81 C80 H80B 109.5 .
H80A C80 H80B 109.5 .
C81 C80 H80C 109.5 .
H80A C80 H80C 109.5 .
H80B C80 H80C 109.5 .
C80 C81 C82 113.07(18) .
C80 C81 H81A 109.0 .
C82 C81 H81A 109.0 .
C80 C81 H81B 109.0 .
C82 C81 H81B 109.0 .
H81A C81 H81B 107.8 .
C82 C82 C81 114.0(2) 2_666
C82 C82 H82A 108.8 2_666
C81 C82 H82A 108.8 .
C82 C82 H82B 108.8 2_666
C81 C82 H82B 108.8 .
H82A C82 H82B 107.7 .

loop_
_geom_bond_atom_site_label_1
_geom_bond_atom_site_label_2
_geom_bond_distance
_geom_bond_site_symmetry_2
Fe1 C1 1.9647(16) .
Fe1 C53 2.0499(16) .
Fe1 C4 2.0582(15) .
Fe1 C56 2.0875(16) .
Fe1 C3 2.1281(15) .
Fe1 C57 2.1367(16) .
Fe1 C54 2.1417(16) .
Fe1 C55 2.1592(16) .
Fe1 C58 2.1921(16) .
Fe1 Fe2 2.5559(3) .
Fe2 C4 1.9577(16) .
Fe2 C35 2.0487(16) .
Fe2 C1 2.0579(15) .
Fe2 C38 2.0938(16) .
Fe2 C37 2.1306(16) .
Fe2 C2 2.1537(16) .
Fe2 C40 2.1693(16) .
Fe2 C36 2.1713(16) .
Fe2 C39 2.1738(17) .
C1 C2 1.422(2) .
C1 C17 1.504(2) .
C2 C5 1.493(2) .
C2 C3 1.533(2) .
C3 C4 1.420(2) .
C3 C11 1.494(2) .
C4 C47 1.502(2) .
C5 C10 1.403(2) .
C5 C6 1.407(2) .
C6 C7 1.390(2) .
C6 H6A 0.9500 .
C7 C8 1.384(2) .
C7 H7A 0.9500 .
C8 C9 1.386(3) .
C8 H8A 0.9500 .
C9 C10 1.385(2) .
C9 H9A 0.9500 .
C10 H10A 0.9500 .
C11 C12 1.400(2) .
C11 C16 1.405(2) .
C12 C13 1.387(2) .
C12 H12A 0.9500 .
C13 C14 1.385(3) .
C13 H13A 0.9500 .
C14 C15 1.385(3) .
C14 H14A 0.9500 .
C15 C16 1.393(2) .
C15 H15A 0.9500 .
C16 H16A 0.9500 .
C17 C18 1.411(2) .
C17 C22 1.426(2) .
C18 C19 1.402(2) .
C18 C23 1.508(2) .
C19 C20 1.380(2) .
C19 H19A 0.9500 .
C20 C21 1.389(2) .
C20 H20A 0.9500 .
C21 C22 1.380(2) .
C21 H21A 0.9500 .
C22 C35 1.499(2) .
C23 C28 1.411(2) .
C23 C24 1.412(2) .
C24 C25 1.396(2) .
C24 C29 1.520(2) .
C25 C26 1.383(2) .
C25 H25A 0.9500 .
C26 C27 1.378(3) .
C26 H26A 0.9500 .
C27 C28 1.400(2) .
C27 H27A 0.9500 .
C28 C32 1.523(2) .
C29 C30 1.530(2) .
C29 C31 1.537(2) .
C29 H29A 1.0000 .
C30 H30A 0.9800 .
C30 H30B 0.9800 .
C30 H30C 0.9800 .
C31 H31A 0.9800 .
C31 H31B 0.9800 .
C31 H31C 0.9800 .
C32 C34 1.531(2) .
C32 C33 1.538(2) .
C32 H32A 1.0000 .
C33 H33A 0.9800 .
C33 H33B 0.9800 .
C33 H33C 0.9800 .
C34 H34A 0.9800 .
C34 H34B 0.9800 .
C34 H34C 0.9800 .
C35 C36 1.429(2) .
C35 C40 1.440(2) .
C36 C37 1.407(2) .
C36 C41 1.516(2) .
C37 C38 1.418(2) .
C37 H37A 1.0000 .
C38 C39 1.400(2) .
C38 H38A 1.0000 .
C39 C40 1.406(2) .
C39 H39A 1.0000 .
C40 C44 1.533(2) .
C41 C42 1.522(2) .
C41 C43 1.538(2) .
C41 H41A 1.0000 .
C42 H42A 0.9800 .
C42 H42B 0.9800 .
C42 H42C 0.9800 .
C43 H43A 0.9800 .
C43 H43B 0.9800 .
C43 H43C 0.9800 .
C44 C45 1.524(2) .
C44 C46 1.536(2) .
C44 H44A 1.0000 .
C45 H45A 0.9800 .
C45 H45B 0.9800 .
C45 H45C 0.9800 .
C46 H46A 0.9800 .
C46 H46B 0.9800 .
C46 H46C 0.9800 .
C47 C52 1.414(2) .
C47 C48 1.427(2) .
C48 C49 1.386(2) .
C48 C53 1.506(2) .
C49 C50 1.392(2) .
C49 H49A 0.9500 .
C50 C51 1.386(2) .
C50 H50A 0.9500 .
C51 C52 1.399(2) .
C51 H51A 0.9500 .
C52 C65 1.509(2) .
C53 C58 1.436(2) .
C53 C54 1.445(2) .
C54 C55 1.406(2) .
C54 C59 1.527(2) .
C55 C56 1.403(2) .
C55 H55A 1.0000 .
C56 C57 1.414(2) .
C56 H56A 1.0000 .
C57 C58 1.409(2) .
C57 H57A 1.0000 .
C58 C62 1.517(2) .
C59 C61 1.516(2) .
C59 C60 1.535(2) .
C59 H59A 1.0000 .
C60 H60A 0.9800 .
C60 H60B 0.9800 .
C60 H60C 0.9800 .
C61 H61A 0.9800 .
C61 H61B 0.9800 .
C61 H61C 0.9800 .
C62 C64 1.530(3) .
C62 C63 1.544(2) .
C62 H62A 1.0000 .
C63 H63A 0.9800 .
C63 H63B 0.9800 .
C63 H63C 0.9800 .
C64 H64A 0.9800 .
C64 H64B 0.9800 .
C64 H64C 0.9800 .
C65 C70 1.409(2) .
C65 C66 1.413(2) .
C66 C67 1.397(2) .
C66 C71 1.529(2) .
C67 C68 1.381(3) .
C67 H67A 0.9500 .
C68 C69 1.383(3) .
C68 H68A 0.9500 .
C69 C70 1.395(2) .
C69 H69A 0.9500 .
C70 C74 1.524(2) .
C71 C72 1.529(3) .
C71 C73 1.535(2) .
C71 H71A 1.0000 .
C72 H72A 0.9800 .
C72 H72B 0.9800 .
C72 H72C 0.9800 .
C73 H73A 0.9800 .
C73 H73B 0.9800 .
C73 H73C 0.9800 .
C74 C75 1.535(2) .
C74 C76 1.535(2) .
C74 H74A 1.0000 .
C75 H75A 0.9800 .
C75 H75B 0.9800 .
C75 H75C 0.9800 .
C76 H76A 0.9800 .
C76 H76B 0.9800 .
C76 H76C 0.9800 .
C77 C78 1.520(3) .
C77 H77A 0.9800 .
C77 H77B 0.9800 .
C77 H77C 0.9800 .
C78 C79 1.521(3) .
C78 H78A 0.9900 .
C78 H78B 0.9900 .
C79 C79 1.520(4) 2_665
C79 H79A 0.9900 .
C79 H79B 0.9900 .
C80 C81 1.511(3) .
C80 H80A 0.9800 .
C80 H80B 0.9800 .
C80 H80C 0.9800 .
C81 C82 1.520(3) .
C81 H81A 0.9900 .
C81 H81B 0.9900 .
C82 C82 1.516(4) 2_666
C82 H82A 0.9900 .
C82 H82B 0.9900 .
